data_4037228
loop_
_publ_author_name
'Yang, Ziqi'
'Lu, Ning'
'Wei, Zhonglin'
'Cao, Jungang'
'Liang, Dapeng'
'Duan, Haifeng'
'Lin, Yingjie'

_publ_section_title
;
 Base-Promoted Intermolecular Cyclization of Substituted
 3-Aryl(Heteroaryl)-3-chloroacrylaldehydes and Tetrahydroisoquinolines: An
 Approach to Access Pyrrolo[2,1-a]isoquinolines.
;
_journal_issue 23
_journal_name_full 'The Journal of organic chemistry'
_journal_page_first 11950
_journal_page_last 11955
_journal_paper_doi 10.1021/acs.joc.6b01781
_journal_volume 81
_journal_year 2016
_chemical_formula_sum 'C18 H15 N'
_chemical_formula_weight 245.31
_space_group_IT_number 33
_space_group_name_Hall 'P 2c -2n'
_space_group_name_H-M_alt 'P n a 21'
_symmetry_cell_setting orthorhombic
_symmetry_space_group_name_H-M 'P n a 21'
_atom_sites_solution_hydrogens geom
_atom_sites_solution_primary direct
_atom_sites_solution_secondary difmap
_audit_creation_method SHELXL-97
_cell_angle_alpha 90.00
_cell_angle_beta 90.00
_cell_angle_gamma 90.00
_cell_formula_units_Z 8
_cell_length_a 14.4232(8)
_cell_length_b 10.4715(7)
_cell_length_c 17.3666(13)
_cell_measurement_reflns_used 4297
_cell_measurement_temperature 293(2)
_cell_measurement_theta_max 25.02
_cell_measurement_theta_min 2.27
_cell_volume 2622.9(3)
_computing_cell_refinement 'Bruker SMART'
_computing_data_collection 'Bruker SMART'
_computing_data_reduction 'Bruker SAINT'
_computing_molecular_graphics SHELXP-97
_computing_publication_material SHELXTL
_computing_structure_refinement 'SHELXL-97 (Sheldrick, 1997)'
_computing_structure_solution 'SHELXS-97 (Sheldrick, 1990)'
_diffrn_ambient_temperature 293(2)
_diffrn_detector_area_resol_mean 9.00cm
_diffrn_measured_fraction_theta_full 1.000
_diffrn_measured_fraction_theta_max 1.000
_diffrn_measurement_device_type 'CCD area detector'
_diffrn_measurement_method 'phi and omega scans'
_diffrn_radiation_monochromator graphite
_diffrn_radiation_source 'fine-focus sealed tube'
_diffrn_radiation_type MoK\a
_diffrn_radiation_wavelength 0.71073
_diffrn_reflns_av_R_equivalents 0.0415
_diffrn_reflns_av_sigmaI/netI 0.0287
_diffrn_reflns_limit_h_max 16
_diffrn_reflns_limit_h_min -17
_diffrn_reflns_limit_k_max 10
_diffrn_reflns_limit_k_min -12
_diffrn_reflns_limit_l_max 18
_diffrn_reflns_limit_l_min -20
_diffrn_reflns_number 14166
_diffrn_reflns_theta_full 25.02
_diffrn_reflns_theta_max 25.02
_diffrn_reflns_theta_min 2.27
_diffrn_standards_decay_% none
_diffrn_standards_interval_count none
_diffrn_standards_interval_time none
_diffrn_standards_number none
_exptl_absorpt_coefficient_mu 0.072
_exptl_absorpt_correction_T_max 0.9808
_exptl_absorpt_correction_T_min 0.9752
_exptl_absorpt_correction_type empirical
_exptl_absorpt_process_details SADABS
_exptl_crystal_colour colourless
_exptl_crystal_density_diffrn 1.242
_exptl_crystal_density_method 'not measured'
_exptl_crystal_description block
_exptl_crystal_F_000 1040
_exptl_crystal_size_max 0.35
_exptl_crystal_size_mid 0.32
_exptl_crystal_size_min 0.27
_refine_diff_density_max 0.112
_refine_diff_density_min -0.153
_refine_diff_density_rms 0.030
_refine_ls_abs_structure_details 'Flack H D (1983), Acta Cryst. A39, 876-881'
_refine_ls_abs_structure_Flack 0(3)
_refine_ls_extinction_method none
_refine_ls_goodness_of_fit_ref 1.055
_refine_ls_hydrogen_treatment constr
_refine_ls_matrix_type full
_refine_ls_number_parameters 381
_refine_ls_number_reflns 4297
_refine_ls_number_restraints 1
_refine_ls_restrained_S_all 1.055
_refine_ls_R_factor_all 0.0519
_refine_ls_R_factor_gt 0.0364
_refine_ls_shift/su_max 0.000
_refine_ls_shift/su_mean 0.000
_refine_ls_structure_factor_coef Fsqd
_refine_ls_weighting_details 'calc w=1/[\s^2^(Fo^2^)+(0.0487P)^2^+0.1772P] where P=(Fo^2^+2Fc^2^)/3'
_refine_ls_weighting_scheme calc
_refine_ls_wR_factor_gt 0.0891
_refine_ls_wR_factor_ref 0.0987
_reflns_number_gt 3398
_reflns_number_total 4297
_reflns_threshold_expression >2sigma(I)
_cod_data_source_file jo6b01781_si_001.cif
_cod_data_source_block sad
_cod_depositor_comments
;
The following automatic conversions were performed:

data item '_symmetry_cell_setting' value 'Orthorhombic' was changed
to 'orthorhombic' in accordance with the
/home/saulius/struct/COD-crude-data/automatic-downloads/DataCite-retrospective/ACS/depositions/lib/dictionaries/cif_core.dic
dictionary named 'cif_core.dic' version 2.4.2 last updated on
2011-04-26.

Automatic conversion script
Id: cif_fix_values 6909 2019-04-08 15:41:33Z antanas 
;
_cod_original_sg_symbol_H-M 'Pna2(1) '
_cod_database_code 4037228

loop_
_symmetry_equiv_pos_as_xyz
'x, y, z'
'-x, -y, z+1/2'
'x+1/2, -y+1/2, z'
'-x+1/2, y+1/2, z+1/2'

loop_
_atom_site_label
_atom_site_type_symbol
_atom_site_fract_x
_atom_site_fract_y
_atom_site_fract_z
_atom_site_U_iso_or_equiv
_atom_site_adp_type
_atom_site_occupancy
_atom_site_symmetry_multiplicity
_atom_site_calc_flag
_atom_site_refinement_flags
_atom_site_disorder_assembly
_atom_site_disorder_group
C6A C 0.4581(5) 0.6938(6) 0.6118(8) 0.070(2) Uani 0.512(15) 1 d P A 1
H6AA H 0.4854 0.6926 0.6629 0.085 Uiso 0.512(15) 1 calc PR A 1
H6AB H 0.4967 0.6427 0.5779 0.085 Uiso 0.512(15) 1 calc PR A 1
C5A C 0.4529(8) 0.8303(12) 0.5822(6) 0.055(2) Uani 0.512(15) 1 d P A 1
H5AA H 0.5137 0.8695 0.5847 0.066 Uiso 0.512(15) 1 calc PR A 1
H5AB H 0.4328 0.8303 0.5289 0.066 Uiso 0.512(15) 1 calc PR A 1
C5B C 0.4661(8) 0.8237(12) 0.6140(7) 0.058(2) Uani 0.488(15) 1 d P A 2
H5BA H 0.4931 0.7947 0.6621 0.069 Uiso 0.488(15) 1 calc PR A 2
H5BB H 0.5127 0.8719 0.5862 0.069 Uiso 0.488(15) 1 calc PR A 2
C6B C 0.4353(6) 0.7088(7) 0.5661(8) 0.063(2) Uani 0.488(15) 1 d P A 2
H6BA H 0.4874 0.6526 0.5561 0.075 Uiso 0.488(15) 1 calc PR A 2
H6BB H 0.4098 0.7366 0.5172 0.075 Uiso 0.488(15) 1 calc PR A 2
C23A C 0.2154(8) 0.6946(11) 0.8914(7) 0.058(2) Uani 0.517(16) 1 d P B 1
H23A H 0.2427 0.7207 0.8429 0.070 Uiso 0.517(16) 1 calc PR B 1
H23B H 0.2628 0.6523 0.9218 0.070 Uiso 0.517(16) 1 calc PR B 1
C24A C 0.1791(6) 0.8084(7) 0.9337(7) 0.072(2) Uani 0.517(16) 1 d P B 1
H24A H 0.2293 0.8673 0.9449 0.087 Uiso 0.517(16) 1 calc PR B 1
H24B H 0.1512 0.7823 0.9820 0.087 Uiso 0.517(16) 1 calc PR B 1
C23B C 0.2042(10) 0.6829(14) 0.9244(8) 0.064(3) Uani 0.483(16) 1 d P B 2
H23C H 0.2653 0.6446 0.9220 0.077 Uiso 0.483(16) 1 calc PR B 2
H23D H 0.1845 0.6849 0.9778 0.077 Uiso 0.483(16) 1 calc PR B 2
C24B C 0.2072(6) 0.8175(6) 0.8921(8) 0.066(2) Uani 0.483(16) 1 d P B 2
H24C H 0.2383 0.8167 0.8426 0.079 Uiso 0.483(16) 1 calc PR B 2
H24D H 0.2424 0.8720 0.9265 0.079 Uiso 0.483(16) 1 calc PR B 2
N1 N 0.38649(11) 0.90425(17) 0.62965(10) 0.0497(4) Uani 1 1 d . . .
C1 C 0.30754(14) 0.8491(2) 0.65972(13) 0.0530(5) Uani 1 1 d . A .
C2 C 0.25481(16) 0.9453(2) 0.68955(14) 0.0693(6) Uani 1 1 d . . .
H2 H 0.1978 0.9357 0.7139 0.083 Uiso 1 1 calc R A .
C3 C 0.30100(16) 1.0602(2) 0.67726(14) 0.0667(7) Uani 1 1 d . A .
H3 H 0.2798 1.1406 0.6917 0.080 Uiso 1 1 calc R . .
C4 C 0.38339(14) 1.0348(2) 0.64013(12) 0.0529(5) Uani 1 1 d . A .
C7 C 0.34446(19) 0.5084(2) 0.6029(2) 0.0897(9) Uani 1 1 d . . .
H7 H 0.3885 0.4597 0.5770 0.108 Uiso 1 1 calc R . .
C8 C 0.2647(2) 0.4514(3) 0.62919(19) 0.0878(9) Uani 1 1 d . . .
H8 H 0.2553 0.3644 0.6217 0.105 Uiso 1 1 calc R . .
C9 C 0.1991(2) 0.5227(3) 0.66634(17) 0.0845(8) Uani 1 1 d . . .
H9 H 0.1449 0.4843 0.6838 0.101 Uiso 1 1 calc R . .
C10 C 0.21317(15) 0.6522(3) 0.67808(14) 0.0692(6) Uani 1 1 d . A .
H10 H 0.1684 0.6997 0.7039 0.083 Uiso 1 1 calc R . .
C11 C 0.29334(14) 0.7124(2) 0.65187(14) 0.0550(6) Uani 1 1 d . . .
C12 C 0.35999(16) 0.6385(2) 0.61461(19) 0.0748(8) Uani 1 1 d . A .
C13 C 0.45548(13) 1.1248(2) 0.61571(13) 0.0546(5) Uani 1 1 d . . .
C14 C 0.47985(18) 1.2252(2) 0.66453(16) 0.0658(6) Uani 1 1 d . A .
H14 H 0.4511 1.2318 0.7123 0.079 Uiso 1 1 calc R . .
C15 C 0.5452(2) 1.3147(3) 0.64394(18) 0.0796(8) Uani 1 1 d . . .
H15 H 0.5605 1.3805 0.6776 0.095 Uiso 1 1 calc R A .
C16 C 0.58756(19) 1.3063(3) 0.57366(19) 0.0827(8) Uani 1 1 d . A .
H16 H 0.6325 1.3656 0.5597 0.099 Uiso 1 1 calc R . .
C17 C 0.56372(18) 1.2101(3) 0.52370(16) 0.0755(7) Uani 1 1 d . . .
H17 H 0.5917 1.2059 0.4755 0.091 Uiso 1 1 calc R A .
C18 C 0.49847(16) 1.1194(2) 0.54430(14) 0.0627(6) Uani 1 1 d . A .
H18 H 0.4833 1.0545 0.5100 0.075 Uiso 1 1 calc R . .
N2 N 0.13717(11) 0.60663(15) 0.87751(11) 0.0482(4) Uani 1 1 d . . .
C19 C 0.05676(14) 0.6568(2) 0.84682(12) 0.0502(5) Uani 1 1 d . B .
C20 C 0.00404(16) 0.5555(2) 0.82136(13) 0.0638(6) Uani 1 1 d . . .
H20 H -0.0542 0.5606 0.7986 0.077 Uiso 1 1 calc R B .
C21 C 0.05407(15) 0.4437(2) 0.83604(14) 0.0626(6) Uani 1 1 d . B .
H21 H 0.0347 0.3613 0.8243 0.075 Uiso 1 1 calc R . .
C22 C 0.13653(13) 0.47547(17) 0.87068(12) 0.0493(5) Uani 1 1 d . B .
C25 C 0.0888(2) 1.0026(3) 0.8869(2) 0.0965(10) Uani 1 1 d . . .
H25 H 0.1322 1.0561 0.9099 0.116 Uiso 1 1 calc R . .
C26 C 0.0081(3) 1.0537(3) 0.8580(2) 0.0983(11) Uani 1 1 d . . .
H26 H -0.0028 1.1410 0.8617 0.118 Uiso 1 1 calc R . .
C27 C -0.0560(2) 0.9760(3) 0.8240(2) 0.0946(10) Uani 1 1 d . . .
H27 H -0.1104 1.0105 0.8041 0.114 Uiso 1 1 calc R . .
C28 C -0.04015(17) 0.8474(3) 0.81924(16) 0.0754(7) Uani 1 1 d . B .
H28 H -0.0841 0.7950 0.7961 0.090 Uiso 1 1 calc R . .
C29 C 0.04070(14) 0.7941(2) 0.84845(14) 0.0538(5) Uani 1 1 d . . .
C30 C 0.10644(18) 0.8733(2) 0.88217(19) 0.0715(7) Uani 1 1 d . B .
C31 C 0.21087(14) 0.38971(18) 0.89637(12) 0.0513(5) Uani 1 1 d . . .
C32 C 0.23677(17) 0.2890(2) 0.84850(15) 0.0630(6) Uani 1 1 d . B .
H32 H 0.2100 0.2810 0.8000 0.076 Uiso 1 1 calc R . .
C33 C 0.30234(18) 0.2006(2) 0.87271(16) 0.0754(7) Uani 1 1 d . . .
H33 H 0.3187 0.1334 0.8405 0.090 Uiso 1 1 calc R B .
C34 C 0.34342(18) 0.2116(3) 0.94404(16) 0.0744(7) Uani 1 1 d . B .
H34 H 0.3873 0.1521 0.9600 0.089 Uiso 1 1 calc R . .
C35 C 0.31919(16) 0.3106(3) 0.99123(15) 0.0684(7) Uani 1 1 d . . .
H35 H 0.3472 0.3188 1.0392 0.082 Uiso 1 1 calc R B .
C36 C 0.25337(15) 0.3987(2) 0.96831(14) 0.0576(5) Uani 1 1 d . B .
H36 H 0.2372 0.4649 1.0013 0.069 Uiso 1 1 calc R . .

loop_
_atom_site_aniso_label
_atom_site_aniso_U_11
_atom_site_aniso_U_22
_atom_site_aniso_U_33
_atom_site_aniso_U_23
_atom_site_aniso_U_13
_atom_site_aniso_U_12
C6A 0.051(3) 0.077(4) 0.084(6) 0.000(4) 0.008(4) 0.007(3)
C5A 0.039(4) 0.071(4) 0.055(6) 0.004(5) 0.008(4) 0.006(3)
C5B 0.044(4) 0.067(4) 0.062(7) 0.003(5) 0.005(5) 0.004(3)
C6B 0.047(3) 0.057(3) 0.084(6) -0.008(3) 0.017(4) -0.004(3)
C23A 0.042(4) 0.052(4) 0.081(7) -0.001(5) -0.016(5) -0.010(3)
C24A 0.062(4) 0.066(4) 0.088(6) -0.014(3) 0.005(4) -0.016(3)
C23B 0.056(4) 0.067(5) 0.070(7) 0.006(5) -0.006(5) -0.013(3)
C24B 0.049(4) 0.063(4) 0.085(6) 0.001(4) -0.002(4) -0.015(3)
N1 0.0391(9) 0.0616(10) 0.0484(10) 0.0027(8) 0.0006(8) 0.0011(8)
C1 0.0409(10) 0.0690(14) 0.0492(12) 0.0080(11) 0.0029(10) 0.0018(10)
C2 0.0534(13) 0.0864(17) 0.0682(16) 0.0095(13) 0.0197(13) 0.0086(13)
C3 0.0663(15) 0.0704(15) 0.0635(16) 0.0009(12) 0.0124(13) 0.0129(12)
C4 0.0513(11) 0.0615(13) 0.0460(13) 0.0011(9) -0.0018(10) 0.0057(10)
C7 0.0671(15) 0.0692(16) 0.133(3) 0.0071(17) 0.0006(16) 0.0021(14)
C8 0.0795(18) 0.0725(17) 0.111(2) 0.0243(16) -0.0171(18) -0.0168(15)
C9 0.0675(16) 0.102(2) 0.084(2) 0.0301(16) -0.0131(15) -0.0309(16)
C10 0.0527(12) 0.0894(17) 0.0654(16) 0.0149(13) -0.0013(12) -0.0105(13)
C11 0.0403(11) 0.0724(14) 0.0524(13) 0.0150(11) -0.0051(10) -0.0008(11)
C12 0.0541(14) 0.0618(15) 0.108(2) 0.0058(14) 0.0065(14) -0.0016(12)
C13 0.0480(12) 0.0618(13) 0.0539(13) 0.0080(10) -0.0095(10) 0.0034(9)
C14 0.0704(15) 0.0651(14) 0.0621(16) 0.0007(11) -0.0084(13) 0.0036(13)
C15 0.0802(17) 0.0699(17) 0.089(2) -0.0010(13) -0.0123(16) -0.0105(14)
C16 0.0654(15) 0.0804(19) 0.102(3) 0.0195(17) -0.0088(17) -0.0153(14)
C17 0.0616(14) 0.096(2) 0.0686(18) 0.0219(15) -0.0031(13) -0.0087(14)
C18 0.0546(13) 0.0774(15) 0.0561(14) 0.0073(11) -0.0074(11) -0.0035(11)
N2 0.0398(8) 0.0530(9) 0.0516(10) -0.0064(8) -0.0024(8) -0.0035(8)
C19 0.0446(11) 0.0604(12) 0.0456(12) 0.0008(10) -0.0001(9) -0.0005(10)
C20 0.0517(12) 0.0759(15) 0.0637(15) 0.0011(11) -0.0164(12) -0.0076(12)
C21 0.0603(14) 0.0595(13) 0.0680(16) -0.0046(11) -0.0131(12) -0.0083(11)
C22 0.0492(11) 0.0511(12) 0.0475(12) -0.0048(9) 0.0004(9) -0.0049(9)
C25 0.099(2) 0.0611(15) 0.129(3) 0.0014(17) 0.005(2) -0.0045(16)
C26 0.109(2) 0.0610(16) 0.125(3) 0.0227(18) 0.030(2) 0.0214(17)
C27 0.0823(19) 0.085(2) 0.117(3) 0.0280(18) 0.0184(19) 0.0261(17)
C28 0.0603(14) 0.0827(17) 0.0831(19) 0.0115(13) 0.0066(14) 0.0124(13)
C29 0.0482(12) 0.0598(12) 0.0533(13) 0.0051(11) 0.0088(10) 0.0041(12)
C30 0.0677(14) 0.0533(13) 0.094(2) 0.0062(13) -0.0031(15) 0.0010(11)
C31 0.0475(11) 0.0545(12) 0.0519(13) 0.0007(9) 0.0022(9) -0.0036(9)
C32 0.0675(14) 0.0608(13) 0.0606(15) -0.0058(11) -0.0064(13) 0.0039(12)
C33 0.0749(15) 0.0639(15) 0.087(2) -0.0092(13) -0.0016(15) 0.0137(12)
C34 0.0603(14) 0.0828(17) 0.080(2) 0.0123(14) -0.0009(13) 0.0135(14)
C35 0.0494(12) 0.1002(19) 0.0556(15) 0.0100(13) -0.0023(11) 0.0016(13)
C36 0.0488(11) 0.0742(13) 0.0497(12) -0.0022(10) 0.0014(10) -0.0026(10)

loop_
_atom_type_symbol
_atom_type_description
_atom_type_scat_dispersion_real
_atom_type_scat_dispersion_imag
_atom_type_scat_source
C C 0.0033 0.0016 'International Tables Vol C Tables 4.2.6.8 and 6.1.1.4'
H H 0.0000 0.0000 'International Tables Vol C Tables 4.2.6.8 and 6.1.1.4'
N N 0.0061 0.0033 'International Tables Vol C Tables 4.2.6.8 and 6.1.1.4'

loop_
_geom_angle_atom_site_label_1
_geom_angle_atom_site_label_2
_geom_angle_atom_site_label_3
_geom_angle
C5A C6A C12 108.6(8)
C5A C6A H6AA 110.0
C12 C6A H6AA 110.0
C5A C6A H6AB 110.0
C12 C6A H6AB 110.0
H6AA C6A H6AB 108.3
N1 C5A C6A 109.6(8)
N1 C5A H5AA 109.7
C6A C5A H5AA 109.7
N1 C5A H5AB 109.7
C6A C5A H5AB 109.7
H5AA C5A H5AB 108.2
N1 C5B C6B 109.3(9)
N1 C5B H5BA 109.8
C6B C5B H5BA 109.8
N1 C5B H5BB 109.8
C6B C5B H5BB 109.8
H5BA C5B H5BB 108.3
C5B C6B C12 106.2(9)
C5B C6B H6BA 110.5
C12 C6B H6BA 110.5
C5B C6B H6BB 110.5
C12 C6B H6BB 110.5
H6BA C6B H6BB 108.7
N2 C23A C24A 108.1(9)
N2 C23A H23A 110.1
C24A C23A H23A 110.1
N2 C23A H23B 110.1
C24A C23A H23B 110.1
H23A C23A H23B 108.4
C23A C24A C30 107.8(9)
C23A C24A H24A 110.2
C30 C24A H24A 110.2
C23A C24A H24B 110.2
C30 C24A H24B 110.2
H24A C24A H24B 108.5
N2 C23B C24B 108.3(10)
N2 C23B H23C 110.0
C24B C23B H23C 110.0
N2 C23B H23D 110.0
C24B C23B H23D 110.0
H23C C23B H23D 108.4
C23B C24B C30 110.9(9)
C23B C24B H24C 109.5
C30 C24B H24C 109.5
C23B C24B H24D 109.5
C30 C24B H24D 109.5
H24C C24B H24D 108.0
C1 N1 C4 109.76(17)
C1 N1 C5B 118.7(5)
C4 N1 C5B 128.8(5)
C1 N1 C5A 121.7(5)
C4 N1 C5A 127.8(5)
C5B N1 C5A 23.1(4)
C2 C1 N1 107.14(19)
C2 C1 C11 133.2(2)
N1 C1 C11 119.57(18)
C1 C2 C3 108.3(2)
C1 C2 H2 125.9
C3 C2 H2 125.9
C4 C3 C2 108.5(2)
C4 C3 H3 125.7
C2 C3 H3 125.7
C3 C4 N1 106.31(19)
C3 C4 C13 128.5(2)
N1 C4 C13 125.15(18)
C8 C7 C12 120.6(3)
C8 C7 H7 119.7
C12 C7 H7 119.7
C9 C8 C7 119.9(3)
C9 C8 H8 120.0
C7 C8 H8 120.0
C8 C9 C10 120.2(2)
C8 C9 H9 119.9
C10 C9 H9 119.9
C9 C10 C11 121.1(3)
C9 C10 H10 119.5
C11 C10 H10 119.5
C12 C11 C10 118.2(2)
C12 C11 C1 119.58(19)
C10 C11 C1 122.2(2)
C11 C12 C7 119.9(2)
C11 C12 C6A 116.3(3)
C7 C12 C6A 120.8(3)
C11 C12 C6B 118.0(3)
C7 C12 C6B 119.6(3)
C6A C12 C6B 32.8(3)
C18 C13 C14 117.4(2)
C18 C13 C4 123.3(2)
C14 C13 C4 119.1(2)
C15 C14 C13 121.8(3)
C15 C14 H14 119.1
C13 C14 H14 119.1
C16 C15 C14 119.6(3)
C16 C15 H15 120.2
C14 C15 H15 120.2
C15 C16 C17 120.0(3)
C15 C16 H16 120.0
C17 C16 H16 120.0
C16 C17 C18 120.7(3)
C16 C17 H17 119.7
C18 C17 H17 119.7
C17 C18 C13 120.5(2)
C17 C18 H18 119.8
C13 C18 H18 119.8
C22 N2 C19 109.90(16)
C22 N2 C23A 129.8(5)
C19 N2 C23A 117.9(5)
C22 N2 C23B 125.7(6)
C19 N2 C23B 123.4(6)
C23A N2 C23B 23.6(4)
C20 C19 N2 107.13(18)
C20 C19 C29 132.7(2)
N2 C19 C29 120.13(18)
C19 C20 C21 107.53(19)
C19 C20 H20 126.2
C21 C20 H20 126.2
C22 C21 C20 108.89(18)
C22 C21 H21 125.6
C20 C21 H21 125.6
C21 C22 N2 106.55(18)
C21 C22 C31 128.12(18)
N2 C22 C31 125.33(17)
C26 C25 C30 121.0(3)
C26 C25 H25 119.5
C30 C25 H25 119.5
C27 C26 C25 120.0(3)
C27 C26 H26 120.0
C25 C26 H26 120.0
C26 C27 C28 119.9(3)
C26 C27 H27 120.0
C28 C27 H27 120.0
C27 C28 C29 120.9(3)
C27 C28 H28 119.5
C29 C28 H28 119.5
C28 C29 C30 119.2(2)
C28 C29 C19 121.6(2)
C30 C29 C19 119.25(19)
C25 C30 C29 119.0(2)
C25 C30 C24A 121.6(3)
C29 C30 C24A 116.6(3)
C25 C30 C24B 121.8(3)
C29 C30 C24B 117.1(3)
C24A C30 C24B 31.1(3)
C32 C31 C36 117.9(2)
C32 C31 C22 118.5(2)
C36 C31 C22 123.50(19)
C33 C32 C31 120.4(2)
C33 C32 H32 119.8
C31 C32 H32 119.8
C34 C33 C32 120.6(2)
C34 C33 H33 119.7
C32 C33 H33 119.7
C35 C34 C33 119.5(2)
C35 C34 H34 120.3
C33 C34 H34 120.3
C34 C35 C36 120.6(2)
C34 C35 H35 119.7
C36 C35 H35 119.7
C35 C36 C31 121.0(2)
C35 C36 H36 119.5
C31 C36 H36 119.5

loop_
_geom_bond_atom_site_label_1
_geom_bond_atom_site_label_2
_geom_bond_distance
C6A C5A 1.521(17)
C6A C12 1.530(7)
C6A H6AA 0.9700
C6A H6AB 0.9700
C5A N1 1.482(12)
C5A H5AA 0.9700
C5A H5AB 0.9700
C5B N1 1.450(12)
C5B C6B 1.529(18)
C5B H5BA 0.9700
C5B H5BB 0.9700
C6B C12 1.560(7)
C6B H6BA 0.9700
C6B H6BB 0.9700
C23A N2 1.476(11)
C23A C24A 1.495(17)
C23A H23A 0.9700
C23A H23B 0.9700
C24A C30 1.537(8)
C24A H24A 0.9700
C24A H24B 0.9700
C23B N2 1.495(14)
C23B C24B 1.518(17)
C23B H23C 0.9700
C23B H23D 0.9700
C24B C30 1.576(8)
C24B H24C 0.9700
C24B H24D 0.9700
N1 C1 1.379(3)
N1 C4 1.380(3)
C1 C2 1.364(3)
C1 C11 1.452(3)
C2 C3 1.392(3)
C2 H2 0.9300
C3 C4 1.378(3)
C3 H3 0.9300
C4 C13 1.466(3)
C7 C8 1.375(4)
C7 C12 1.396(3)
C7 H7 0.9300
C8 C9 1.367(4)
C8 H8 0.9300
C9 C10 1.386(4)
C9 H9 0.9300
C10 C11 1.394(3)
C10 H10 0.9300
C11 C12 1.393(3)
C13 C18 1.388(3)
C13 C14 1.396(3)
C14 C15 1.377(4)
C14 H14 0.9300
C15 C16 1.368(4)
C15 H15 0.9300
C16 C17 1.373(4)
C16 H16 0.9300
C17 C18 1.384(3)
C17 H17 0.9300
C18 H18 0.9300
N2 C22 1.379(2)
N2 C19 1.380(3)
C19 C20 1.378(3)
C19 C29 1.456(3)
C20 C21 1.399(3)
C20 H20 0.9300
C21 C22 1.374(3)
C21 H21 0.9300
C22 C31 1.468(3)
C25 C26 1.376(4)
C25 C30 1.381(3)
C25 H25 0.9300
C26 C27 1.366(4)
C26 H26 0.9300
C27 C28 1.369(4)
C27 H27 0.9300
C28 C29 1.389(3)
C28 H28 0.9300
C29 C30 1.389(3)
C31 C32 1.394(3)
C31 C36 1.395(3)
C32 C33 1.388(3)
C32 H32 0.9300
C33 C34 1.378(4)
C33 H33 0.9300
C34 C35 1.367(4)
C34 H34 0.9300
C35 C36 1.382(3)
C35 H35 0.9300
C36 H36 0.9300
